data_7018612
loop_
_publ_author_name
'Ficks, Arne'
'Hiney, Rachel M.'
'Harrington, Ross W.'
'Gilheany, Declan G.'
'Higham, Lee J.'

_publ_section_title
;
 MOP-phosphonites: A novel ligand class for asymmetric catalysis.
;
_journal_issue 12
_journal_name_full 'Dalton transactions (Cambridge, England : 2003)'
_journal_page_first 3515
_journal_page_last 3522
_journal_paper_doi 10.1039/c2dt12214f
_journal_volume 41
_journal_year 2012
_chemical_absolute_configuration ad
_chemical_formula_moiety 'C45 H34 Cl O3 P Pd, C4 H10 O'
_chemical_formula_sum 'C49 H44 Cl O4 P Pd'
_chemical_formula_weight 869.66
_chemical_name_systematic
;

?

;
_space_group_IT_number 19
_symmetry_cell_setting orthorhombic
_symmetry_space_group_name_Hall 'P 2ac 2ab'
_symmetry_space_group_name_H-M 'P 21 21 21'
_atom_sites_solution_hydrogens geom
_atom_sites_solution_primary direct
_atom_sites_solution_secondary difmap
_audit_creation_method SHELXL-97
_cell_angle_alpha 90.00
_cell_angle_beta 90.00
_cell_angle_gamma 90.00
_cell_formula_units_Z 4
_cell_length_a 12.1370(2)
_cell_length_b 14.4938(3)
_cell_length_c 23.2109(5)
_cell_measurement_reflns_used 20704
_cell_measurement_temperature 150(2)
_cell_measurement_theta_max 28.5563
_cell_measurement_theta_min 2.9785
_cell_volume 4083.06(14)
_computing_cell_refinement
;

CrysAlisPro, Oxford Diffraction Ltd.,

Version 1.171.33.66 (release 28-04-2010 CrysAlis171 .NET)

(compiled Apr 28 2010,14:27:37)

;
_computing_data_collection
;

CrysAlisPro, Oxford Diffraction Ltd.,

Version 1.171.33.66 (release 28-04-2010 CrysAlis171 .NET)

(compiled Apr 28 2010,14:27:37)

;
_computing_data_reduction
;

CrysAlisPro, Oxford Diffraction Ltd.,

Version 1.171.33.66 (release 28-04-2010 CrysAlis171 .NET)

(compiled Apr 28 2010,14:27:37)

;
_computing_molecular_graphics 'Bruker SHELXTL'
_computing_publication_material 'Bruker SHELXTL and local programs'
_computing_structure_refinement 'Bruker SHELXTL'
_computing_structure_solution 'Bruker SHELXTL'
_diffrn_ambient_temperature 150(2)
_diffrn_detector_area_resol_mean 10.3968
_diffrn_measured_fraction_theta_full 0.997
_diffrn_measured_fraction_theta_max 0.927
_diffrn_measurement_device_type 'Xcalibur, Atlas, Gemini ultra'
_diffrn_measurement_method 'thick-slice \w scans'
_diffrn_radiation_monochromator graphite
_diffrn_radiation_source 'sealed tube with Enhance optics'
_diffrn_radiation_type MoK\a
_diffrn_radiation_wavelength 0.71073
_diffrn_reflns_av_R_equivalents 0.0525
_diffrn_reflns_av_sigmaI/netI 0.0731
_diffrn_reflns_limit_h_max 16
_diffrn_reflns_limit_h_min -16
_diffrn_reflns_limit_k_max 19
_diffrn_reflns_limit_k_min -19
_diffrn_reflns_limit_l_max 31
_diffrn_reflns_limit_l_min -30
_diffrn_reflns_number 48358
_diffrn_reflns_theta_full 26.00
_diffrn_reflns_theta_max 28.62
_diffrn_reflns_theta_min 2.98
_exptl_absorpt_coefficient_mu 0.604
_exptl_absorpt_correction_T_max 0.9420
_exptl_absorpt_correction_T_min 0.8395
_exptl_absorpt_correction_type multi-scan
_exptl_absorpt_process_details
;

'Tue Dec 07 04:17:38 2010'

;
_exptl_crystal_colour colourless
_exptl_crystal_density_diffrn 1.415
_exptl_crystal_density_method 'not measured'
_exptl_crystal_description rod
_exptl_crystal_F_000 1792
_exptl_crystal_size_max 0.30
_exptl_crystal_size_mid 0.10
_exptl_crystal_size_min 0.10
_refine_diff_density_max 0.419
_refine_diff_density_min -0.396
_refine_diff_density_rms 0.062
_refine_ls_abs_structure_details 'Flack H D (1983), Acta Cryst. A39, 876-881'
_refine_ls_abs_structure_Flack -0.028(16)
_refine_ls_extinction_method none
_refine_ls_goodness_of_fit_ref 0.892
_refine_ls_hydrogen_treatment constr
_refine_ls_matrix_type full
_refine_ls_number_parameters 509
_refine_ls_number_reflns 9182
_refine_ls_number_restraints 0
_refine_ls_restrained_S_all 0.892
_refine_ls_R_factor_all 0.0511
_refine_ls_R_factor_gt 0.0300
_refine_ls_shift/su_max 0.003
_refine_ls_shift/su_mean 0.000
_refine_ls_structure_factor_coef Fsqd
_refine_ls_weighting_details 'calc w=1/[\s^2^(Fo^2^)+(0.0284P)^2^+0.0000P] where P=(Fo^2^+2Fc^2^)/3'
_refine_ls_weighting_scheme calc
_refine_ls_wR_factor_gt 0.0548
_refine_ls_wR_factor_ref 0.0574
_reflns_number_gt 6798
_reflns_number_total 9182
_reflns_threshold_expression I>2\s(I)
_cod_data_source_file c2dt12214f.txt
_cod_data_source_block ljh68_compound_8b
_cod_database_code 7018612

loop_
_symmetry_equiv_pos_as_xyz
'x, y, z'
'-x+1/2, -y, z+1/2'
'-x, y+1/2, -z+1/2'
'x+1/2, -y+1/2, -z'

loop_
_atom_site_label
_atom_site_type_symbol
_atom_site_fract_x
_atom_site_fract_y
_atom_site_fract_z
_atom_site_U_iso_or_equiv
_atom_site_adp_type
_atom_site_occupancy
_atom_site_symmetry_multiplicity
_atom_site_calc_flag
_atom_site_refinement_flags
Pd Pd 0.654915(17) 0.350337(14) 0.934711(9) 0.02329(6) Uani 1 1 d .
Cl Cl 0.72503(6) 0.19821(4) 0.94065(3) 0.03079(16) Uani 1 1 d .
P P 0.72389(6) 0.38849(5) 0.84774(3) 0.02139(16) Uani 1 1 d .
O1 O 0.85554(15) 0.36975(11) 0.84379(7) 0.0227(4) Uani 1 1 d .
O2 O 0.71813(15) 0.49998(12) 0.84012(8) 0.0231(4) Uani 1 1 d .
O3 O 0.56054(16) 0.13360(13) 0.81198(8) 0.0311(5) Uani 1 1 d .
O4 O 0.4271(3) 0.6490(3) 1.15255(17) 0.1160(13) Uani 1 1 d .
C1 C 0.9184(2) 0.41977(19) 0.88333(12) 0.0230(6) Uani 1 1 d .
C2 C 0.9573(2) 0.37331(17) 0.93227(13) 0.0265(6) Uani 1 1 d .
H2A H 0.9387 0.3105 0.9388 0.032 Uiso 1 1 calc R
C3 C 1.0219(2) 0.4197(2) 0.96998(13) 0.0297(7) Uani 1 1 d .
H3A H 1.0513 0.3880 1.0023 0.036 Uiso 1 1 calc R
C4 C 1.0466(2) 0.5138(2) 0.96238(12) 0.0256(7) Uani 1 1 d .
C5 C 1.1127(2) 0.5643(2) 1.00161(13) 0.0350(8) Uani 1 1 d .
H5A H 1.1437 0.5332 1.0337 0.042 Uiso 1 1 calc R
C6 C 1.1330(2) 0.6549(3) 0.99487(12) 0.0404(8) Uani 1 1 d .
H6A H 1.1791 0.6865 1.0214 0.049 Uiso 1 1 calc R
C7 C 1.0857(2) 0.7021(2) 0.94856(13) 0.0357(8) Uani 1 1 d .
H7A H 1.0976 0.7666 0.9448 0.043 Uiso 1 1 calc R
C8 C 1.0227(2) 0.6574(2) 0.90845(11) 0.0269(6) Uani 1 1 d .
H8A H 0.9920 0.6909 0.8771 0.032 Uiso 1 1 calc R
C9 C 1.0030(2) 0.56135(19) 0.91339(11) 0.0216(6) Uani 1 1 d .
C10 C 0.9413(2) 0.51071(18) 0.87173(11) 0.0190(6) Uani 1 1 d .
C11 C 0.9015(2) 0.55049(19) 0.81658(12) 0.0207(6) Uani 1 1 d .
C12 C 0.9743(2) 0.58856(17) 0.77460(12) 0.0219(6) Uani 1 1 d .
C13 C 1.0901(2) 0.58993(19) 0.78248(13) 0.0244(7) Uani 1 1 d .
H13A H 1.1208 0.5671 0.8173 0.029 Uiso 1 1 calc R
C14 C 1.1583(3) 0.62378(16) 0.74054(12) 0.0279(6) Uani 1 1 d .
H14A H 1.2356 0.6242 0.7467 0.033 Uiso 1 1 calc R
C15 C 1.1159(2) 0.6577(2) 0.68880(12) 0.0324(7) Uani 1 1 d .
H15A H 1.1644 0.6806 0.6600 0.039 Uiso 1 1 calc R
C16 C 1.0060(3) 0.6581(2) 0.67970(12) 0.0352(7) Uani 1 1 d .
H16A H 0.9777 0.6827 0.6448 0.042 Uiso 1 1 calc R
C17 C 0.9317(2) 0.62205(18) 0.72164(12) 0.0253(7) Uani 1 1 d .
C18 C 0.8167(3) 0.6178(2) 0.71142(13) 0.0335(8) Uani 1 1 d .
H18A H 0.7873 0.6427 0.6768 0.040 Uiso 1 1 calc R
C19 C 0.7486(2) 0.57870(19) 0.75036(13) 0.0273(7) Uani 1 1 d .
H19A H 0.6718 0.5747 0.7428 0.033 Uiso 1 1 calc R
C20 C 0.7920(2) 0.54403(18) 0.80208(12) 0.0216(6) Uani 1 1 d .
C21 C 0.6880(2) 0.34355(19) 0.77763(11) 0.0231(6) Uani 1 1 d .
C22 C 0.7655(2) 0.3533(2) 0.73213(11) 0.0274(6) Uani 1 1 d .
H22A H 0.8356 0.3798 0.7398 0.033 Uiso 1 1 calc R
C23 C 0.7405(2) 0.32539(18) 0.67775(12) 0.0300(7) Uani 1 1 d .
H23A H 0.7938 0.3321 0.6481 0.036 Uiso 1 1 calc R
C24 C 0.6372(3) 0.28673(18) 0.66475(11) 0.0259(7) Uani 1 1 d .
C25 C 0.6093(3) 0.2565(2) 0.60834(13) 0.0340(8) Uani 1 1 d .
H25A H 0.6616 0.2622 0.5781 0.041 Uiso 1 1 calc R
C26 C 0.5094(3) 0.2198(2) 0.59723(14) 0.0397(8) Uani 1 1 d .
H26A H 0.4926 0.1992 0.5594 0.048 Uiso 1 1 calc R
C27 C 0.4296(3) 0.2116(2) 0.64104(13) 0.0380(8) Uani 1 1 d .
H27A H 0.3591 0.1864 0.6327 0.046 Uiso 1 1 calc R
C28 C 0.4544(3) 0.2400(2) 0.69539(13) 0.0306(7) Uani 1 1 d .
H28A H 0.4001 0.2348 0.7247 0.037 Uiso 1 1 calc R
C29 C 0.5581(2) 0.27698(18) 0.70949(12) 0.0234(6) Uani 1 1 d .
C30 C 0.5856(2) 0.30470(18) 0.76679(12) 0.0215(6) Uani 1 1 d .
C31 C 0.5054(2) 0.28758(18) 0.81474(11) 0.0211(6) Uani 1 1 d .
C32 C 0.43867(19) 0.3590(2) 0.83645(11) 0.0208(6) Uani 1 1 d .
C33 C 0.4399(2) 0.44953(19) 0.81391(12) 0.0244(6) Uani 1 1 d .
H33A H 0.4865 0.4632 0.7821 0.029 Uiso 1 1 calc R
C34 C 0.3757(2) 0.5180(2) 0.83668(13) 0.0289(7) Uani 1 1 d .
H34A H 0.3785 0.5782 0.8207 0.035 Uiso 1 1 calc R
C35 C 0.3056(2) 0.4999(2) 0.88362(13) 0.0337(7) Uani 1 1 d .
H35A H 0.2612 0.5477 0.8993 0.040 Uiso 1 1 calc R
C36 C 0.3019(2) 0.4130(2) 0.90656(13) 0.0310(7) Uani 1 1 d .
H36A H 0.2548 0.4009 0.9384 0.037 Uiso 1 1 calc R
C37 C 0.36646(19) 0.3412(2) 0.88392(11) 0.0235(6) Uani 1 1 d .
C38 C 0.3650(2) 0.2512(2) 0.90804(12) 0.0278(7) Uani 1 1 d .
H38A H 0.3196 0.2387 0.9405 0.033 Uiso 1 1 calc R
C39 C 0.4283(2) 0.1822(2) 0.88504(12) 0.0275(7) Uani 1 1 d .
H39A H 0.4255 0.1220 0.9011 0.033 Uiso 1 1 calc R
C40 C 0.4976(2) 0.20005(18) 0.83766(11) 0.0209(6) Uani 1 1 d .
C41 C 0.5697(3) 0.0461(2) 0.83892(14) 0.0394(8) Uani 1 1 d .
H41A H 0.6190 0.0067 0.8163 0.059 Uiso 1 1 calc R
H41B H 0.4968 0.0174 0.8412 0.059 Uiso 1 1 calc R
H41C H 0.5997 0.0538 0.8778 0.059 Uiso 1 1 calc R
C42 C 0.5776(2) 0.3541(2) 1.01933(12) 0.0380(7) Uani 1 1 d .
H42A H 0.4963 0.3486 1.0203 0.046 Uiso 1 1 calc R
H42B H 0.6151 0.3196 1.0505 0.046 Uiso 1 1 calc R
C43 C 0.5836(2) 0.47908(19) 0.95324(12) 0.0295(7) Uani 1 1 d .
H43A H 0.6238 0.5340 0.9391 0.035 Uiso 1 1 calc R
H43B H 0.5028 0.4836 0.9482 0.035 Uiso 1 1 calc R
C44 C 0.6205(2) 0.4414(2) 1.00594(13) 0.0313(7) Uani 1 1 d .
C45 C 0.7152(3) 0.4826(2) 1.03858(15) 0.0479(9) Uani 1 1 d .
H45A H 0.6870 0.5247 1.0681 0.072 Uiso 1 1 calc R
H45B H 0.7627 0.5168 1.0119 0.072 Uiso 1 1 calc R
H45C H 0.7578 0.4333 1.0570 0.072 Uiso 1 1 calc R
C46 C 0.3687(7) 0.5828(4) 1.1232(3) 0.150(3) Uani 1 1 d .
H46A H 0.2893 0.5982 1.1249 0.180 Uiso 1 1 calc R
H46B H 0.3791 0.5226 1.1426 0.180 Uiso 1 1 calc R
C47 C 0.3999(4) 0.5745(4) 1.0662(3) 0.127(3) Uani 1 1 d .
H47A H 0.3694 0.5175 1.0501 0.191 Uiso 1 1 calc R
H47B H 0.4805 0.5728 1.0637 0.191 Uiso 1 1 calc R
H47C H 0.3721 0.6275 1.0444 0.191 Uiso 1 1 calc R
C48 C 0.4297(4) 0.6464(4) 1.2116(2) 0.0933(15) Uani 1 1 d .
H48A H 0.4739 0.7000 1.2244 0.112 Uiso 1 1 calc R
H48B H 0.4716 0.5904 1.2226 0.112 Uiso 1 1 calc R
C49 C 0.3323(4) 0.6465(3) 1.2444(3) 0.141(3) Uani 1 1 d .
H49A H 0.3505 0.6559 1.2851 0.212 Uiso 1 1 calc R
H49B H 0.2945 0.5872 1.2398 0.212 Uiso 1 1 calc R
H49C H 0.2841 0.6964 1.2312 0.212 Uiso 1 1 calc R

loop_
_atom_site_aniso_label
_atom_site_aniso_U_11
_atom_site_aniso_U_22
_atom_site_aniso_U_33
_atom_site_aniso_U_23
_atom_site_aniso_U_13
_atom_site_aniso_U_12
Pd 0.02332(9) 0.03012(10) 0.01643(10) 0.00070(11) 0.00254(11) -0.00277(10)
Cl 0.0375(4) 0.0294(3) 0.0254(4) 0.0025(3) 0.0093(4) -0.0027(3)
P 0.0191(4) 0.0244(4) 0.0207(4) 0.0016(3) 0.0025(3) -0.0015(3)
O1 0.0195(9) 0.0237(10) 0.0248(10) 0.0016(8) 0.0017(9) -0.0015(8)
O2 0.0173(10) 0.0283(10) 0.0238(11) 0.0031(9) 0.0028(9) -0.0014(8)
O3 0.0391(11) 0.0257(12) 0.0287(11) 0.0034(10) 0.0076(10) 0.0012(9)
O4 0.169(4) 0.089(2) 0.090(3) 0.013(3) -0.033(3) -0.044(3)
C1 0.0176(14) 0.0302(16) 0.0213(16) 0.0026(13) 0.0028(12) 0.0047(12)
C2 0.0182(12) 0.0330(16) 0.0282(15) 0.0145(15) 0.0028(15) 0.0062(11)
C3 0.0240(15) 0.0422(19) 0.0228(16) 0.0148(15) 0.0012(14) 0.0084(14)
C4 0.0188(14) 0.0439(18) 0.0142(15) 0.0041(14) 0.0002(12) 0.0053(13)
C5 0.0308(16) 0.056(2) 0.0183(17) 0.0035(16) -0.0019(13) 0.0016(15)
C6 0.043(2) 0.057(2) 0.0209(15) -0.0104(18) -0.0026(14) -0.004(2)
C7 0.0364(17) 0.0396(17) 0.031(2) -0.0083(15) 0.0031(15) -0.0023(14)
C8 0.0269(14) 0.0327(16) 0.0211(14) -0.0022(15) 0.0041(12) 0.0014(14)
C9 0.0172(13) 0.0317(16) 0.0160(14) 0.0038(13) 0.0038(11) 0.0019(12)
C10 0.0181(14) 0.0237(14) 0.0152(15) 0.0046(12) 0.0068(12) 0.0036(11)
C11 0.0234(15) 0.0233(14) 0.0154(15) 0.0038(13) 0.0006(12) 0.0014(12)
C12 0.0276(15) 0.0189(13) 0.0193(15) -0.0011(12) 0.0018(13) -0.0013(12)
C13 0.0297(16) 0.0266(15) 0.0169(16) 0.0000(13) 0.0041(13) -0.0048(13)
C14 0.0276(14) 0.0271(14) 0.0289(16) -0.0019(12) 0.0065(15) -0.0036(14)
C15 0.0445(18) 0.0294(15) 0.0234(16) 0.0043(15) 0.0115(14) -0.0105(15)
C16 0.053(2) 0.0369(17) 0.0156(14) 0.0035(15) 0.0007(14) -0.0094(17)
C17 0.0339(16) 0.0263(16) 0.0155(15) 0.0052(12) -0.0020(13) -0.0050(13)
C18 0.044(2) 0.0344(17) 0.0221(16) 0.0057(13) -0.0089(14) 0.0051(14)
C19 0.0235(15) 0.0305(16) 0.0278(17) 0.0026(14) -0.0082(13) 0.0019(13)
C20 0.0235(15) 0.0205(14) 0.0207(16) 0.0014(12) 0.0053(13) 0.0010(12)
C21 0.0274(14) 0.0229(13) 0.0190(13) 0.0035(13) 0.0050(11) -0.0027(13)
C22 0.0287(14) 0.0269(14) 0.0267(16) 0.0048(15) 0.0045(12) -0.0008(14)
C23 0.0434(18) 0.0284(17) 0.0183(16) 0.0027(12) 0.0143(14) 0.0023(13)
C24 0.0377(18) 0.0232(14) 0.0167(15) 0.0038(12) 0.0070(15) 0.0061(13)
C25 0.051(2) 0.0335(17) 0.0178(17) 0.0038(13) 0.0063(15) 0.0025(15)
C26 0.057(2) 0.0419(19) 0.0196(17) -0.0006(15) -0.0065(17) 0.0048(16)
C27 0.042(2) 0.046(2) 0.0266(18) -0.0040(15) -0.0078(16) -0.0046(16)
C28 0.0338(16) 0.0340(16) 0.0239(17) 0.0002(14) 0.0016(14) -0.0011(14)
C29 0.0301(16) 0.0222(14) 0.0180(15) 0.0016(12) -0.0022(13) 0.0041(12)
C30 0.0259(15) 0.0202(13) 0.0183(15) 0.0033(12) 0.0027(12) 0.0066(12)
C31 0.0202(14) 0.0274(15) 0.0158(14) -0.0018(12) -0.0016(12) -0.0016(12)
C32 0.0144(12) 0.0315(15) 0.0165(14) -0.0036(14) -0.0033(11) -0.0027(13)
C33 0.0214(15) 0.0318(16) 0.0200(15) 0.0027(13) -0.0032(13) 0.0007(13)
C34 0.0264(17) 0.0307(16) 0.0296(18) 0.0005(14) -0.0074(14) 0.0035(13)
C35 0.0242(16) 0.0411(19) 0.0356(19) -0.0093(16) -0.0042(14) 0.0077(13)
C36 0.0201(14) 0.0477(19) 0.0252(17) -0.0064(15) 0.0039(13) 0.0000(13)
C37 0.0147(13) 0.0388(16) 0.0170(13) -0.0030(14) -0.0024(11) -0.0033(13)
C38 0.0225(16) 0.0413(17) 0.0195(14) 0.0012(13) 0.0037(13) -0.0053(14)
C39 0.0278(16) 0.0330(16) 0.0216(16) 0.0033(13) -0.0001(13) -0.0089(13)
C40 0.0217(14) 0.0250(15) 0.0161(15) 0.0009(12) 0.0005(12) -0.0015(12)
C41 0.059(2) 0.0247(16) 0.0349(19) 0.0086(15) 0.0017(17) 0.0043(15)
C42 0.0351(17) 0.0530(19) 0.0258(17) 0.0028(17) 0.0125(13) 0.0075(19)
C43 0.0259(15) 0.0350(16) 0.0277(18) -0.0043(13) 0.0019(13) 0.0079(13)
C44 0.0289(17) 0.0415(18) 0.0234(17) -0.0096(15) -0.0005(13) 0.0135(14)
C45 0.052(2) 0.053(2) 0.038(2) -0.0110(17) -0.0168(18) 0.0144(18)
C46 0.218(9) 0.088(4) 0.145(7) -0.004(4) -0.046(7) -0.069(5)
C47 0.061(3) 0.149(6) 0.171(6) -0.094(6) -0.003(4) 0.003(3)
C48 0.062(3) 0.092(3) 0.126(5) 0.018(4) -0.014(3) -0.010(3)
C49 0.082(4) 0.055(3) 0.287(9) -0.041(4) 0.063(5) -0.002(3)

loop_
_atom_type_symbol
_atom_type_description
_atom_type_scat_dispersion_real
_atom_type_scat_dispersion_imag
_atom_type_scat_source
C C 0.0033 0.0016 'International Tables Vol C Tables 4.2.6.8 and 6.1.1.4'
H H 0.0000 0.0000 'International Tables Vol C Tables 4.2.6.8 and 6.1.1.4'
O O 0.0106 0.0060 'International Tables Vol C Tables 4.2.6.8 and 6.1.1.4'
P P 0.1023 0.0942 'International Tables Vol C Tables 4.2.6.8 and 6.1.1.4'
Cl Cl 0.1484 0.1585 'International Tables Vol C Tables 4.2.6.8 and 6.1.1.4'
Pd Pd -0.9988 1.0072 'International Tables Vol C Tables 4.2.6.8 and 6.1.1.4'

loop_
_geom_angle_atom_site_label_1
_geom_angle_atom_site_label_2
_geom_angle_atom_site_label_3
_geom_angle
Cl Pd P 98.46(3)
Cl Pd C42 97.23(9)
Cl Pd C43 164.39(8)
Cl Pd C44 126.52(9)
P Pd C42 164.07(10)
P Pd C43 96.80(8)
P Pd C44 127.47(9)
C42 Pd C43 67.39(12)
C42 Pd C44 37.76(12)
C43 Pd C44 38.72(11)
Pd P O1 112.03(7)
Pd P O2 108.97(7)
Pd P C21 128.97(9)
O1 P O2 101.68(9)
O1 P C21 97.23(11)
O2 P C21 104.47(12)
P O1 C1 114.45(15)
P O2 C20 119.35(16)
C40 O3 C41 118.8(2)
C46 O4 C48 119.3(5)
O1 C1 C2 117.8(2)
O1 C1 C10 118.7(2)
C2 C1 C10 123.5(3)
C1 C2 H2A 120.6
C1 C2 C3 118.7(3)
H2A C2 C3 120.6
C2 C3 H3A 119.2
C2 C3 C4 121.5(3)
H3A C3 C4 119.2
C3 C4 C5 122.7(3)
C3 C4 C9 119.2(3)
C5 C4 C9 118.1(3)
C4 C5 H5A 118.9
C4 C5 C6 122.2(3)
H5A C5 C6 118.9
C5 C6 H6A 120.3
C5 C6 C7 119.5(3)
H6A C6 C7 120.3
C6 C7 H7A 119.3
C6 C7 C8 121.4(3)
H7A C7 C8 119.3
C7 C8 H8A 119.9
C7 C8 C9 120.3(3)
H8A C8 C9 119.9
C4 C9 C8 118.3(3)
C4 C9 C10 119.0(3)
C8 C9 C10 122.6(2)
C1 C10 C9 117.8(2)
C1 C10 C11 118.4(2)
C9 C10 C11 123.7(2)
C10 C11 C12 122.6(2)
C10 C11 C20 119.9(3)
C12 C11 C20 117.3(3)
C11 C12 C13 122.1(3)
C11 C12 C17 119.9(2)
C13 C12 C17 117.9(3)
C12 C13 H13A 119.6
C12 C13 C14 120.9(3)
H13A C13 C14 119.6
C13 C14 H14A 119.5
C13 C14 C15 121.0(3)
H14A C14 C15 119.5
C14 C15 H15A 120.0
C14 C15 C16 120.0(3)
H15A C15 C16 120.0
C15 C16 H16A 119.4
C15 C16 C17 121.1(3)
H16A C16 C17 119.4
C12 C17 C16 119.1(3)
C12 C17 C18 119.3(3)
C16 C17 C18 121.6(3)
C17 C18 H18A 119.7
C17 C18 C19 120.6(3)
H18A C18 C19 119.7
C18 C19 H19A 120.2
C18 C19 C20 119.5(3)
H19A C19 C20 120.2
O2 C20 C11 119.5(3)
O2 C20 C19 117.3(2)
C11 C20 C19 123.2(3)
P C21 C22 118.33(19)
P C21 C30 121.70(19)
C22 C21 C30 119.9(2)
C21 C22 H22A 119.6
C21 C22 C23 120.9(3)
H22A C22 C23 119.6
C22 C23 H23A 119.5
C22 C23 C24 121.1(3)
H23A C23 C24 119.5
C23 C24 C25 122.2(3)
C23 C24 C29 119.0(3)
C25 C24 C29 118.8(3)
C24 C25 H25A 119.6
C24 C25 C26 120.8(3)
H25A C25 C26 119.6
C25 C26 H26A 119.6
C25 C26 C27 120.9(3)
H26A C26 C27 119.6
C26 C27 H27A 120.3
C26 C27 C28 119.4(3)
H27A C27 C28 120.3
C27 C28 H28A 119.0
C27 C28 C29 122.0(3)
H28A C28 C29 119.0
C24 C29 C28 118.2(3)
C24 C29 C30 119.6(3)
C28 C29 C30 122.2(3)
C21 C30 C29 119.5(2)
C21 C30 C31 120.9(2)
C29 C30 C31 119.5(2)
C30 C31 C32 121.2(2)
C30 C31 C40 118.9(2)
C32 C31 C40 119.9(2)
C31 C32 C33 123.0(2)
C31 C32 C37 119.6(3)
C33 C32 C37 117.4(2)
C32 C33 H33A 119.2
C32 C33 C34 121.6(3)
H33A C33 C34 119.2
C33 C34 H34A 119.7
C33 C34 C35 120.6(3)
H34A C34 C35 119.7
C34 C35 H35A 120.2
C34 C35 C36 119.5(3)
H35A C35 C36 120.2
C35 C36 H36A 119.4
C35 C36 C37 121.2(3)
H36A C36 C37 119.4
C32 C37 C36 119.7(3)
C32 C37 C38 118.5(2)
C36 C37 C38 121.7(3)
C37 C38 H38A 119.7
C37 C38 C39 120.6(3)
H38A C38 C39 119.7
C38 C39 H39A 119.8
C38 C39 C40 120.4(3)
H39A C39 C40 119.8
O3 C40 C31 116.2(2)
O3 C40 C39 123.0(2)
C31 C40 C39 120.8(2)
O3 C41 H41A 109.5
O3 C41 H41B 109.5
O3 C41 H41C 109.5
H41A C41 H41B 109.5
H41A C41 H41C 109.5
H41B C41 H41C 109.5
Pd C42 H42A 116.6
Pd C42 H42B 116.6
Pd C42 C44 70.30(17)
H42A C42 H42B 113.6
H42A C42 C44 116.6
H42B C42 C44 116.6
Pd C43 H43A 116.3
Pd C43 H43B 116.3
Pd C43 C44 72.75(16)
H43A C43 H43B 113.3
H43A C43 C44 116.3
H43B C43 C44 116.3
Pd C44 C42 71.94(17)
Pd C44 C43 68.54(16)
Pd C44 C45 118.8(2)
C42 C44 C43 115.0(3)
C42 C44 C45 122.1(3)
C43 C44 C45 121.7(3)
C44 C45 H45A 109.5
C44 C45 H45B 109.5
C44 C45 H45C 109.5
H45A C45 H45B 109.5
H45A C45 H45C 109.5
H45B C45 H45C 109.5
O4 C46 H46A 108.9
O4 C46 H46B 108.9
O4 C46 C47 113.2(6)
H46A C46 H46B 107.8
H46A C46 C47 108.9
H46B C46 C47 108.9
C46 C47 H47A 109.5
C46 C47 H47B 109.5
C46 C47 H47C 109.5
H47A C47 H47B 109.5
H47A C47 H47C 109.5
H47B C47 H47C 109.5
O4 C48 H48A 107.0
O4 C48 H48B 107.0
O4 C48 C49 121.4(5)
H48A C48 H48B 106.7
H48A C48 C49 107.0
H48B C48 C49 107.0
C48 C49 H49A 109.5
C48 C49 H49B 109.5
C48 C49 H49C 109.5
H49A C49 H49B 109.5
H49A C49 H49C 109.5
H49B C49 H49C 109.5

loop_
_geom_bond_atom_site_label_1
_geom_bond_atom_site_label_2
_geom_bond_distance
Pd Cl 2.3675(7)
Pd P 2.2542(7)
Pd C42 2.177(3)
Pd C43 2.101(3)
Pd C44 2.156(3)
P O1 1.6234(19)
P O2 1.6270(19)
P C21 1.806(3)
O1 C1 1.397(3)
O2 C20 1.411(3)
O3 C40 1.366(3)
O3 C41 1.418(3)
O4 C46 1.373(6)
O4 C48 1.371(6)
C1 C2 1.402(4)
C1 C10 1.374(4)
C2 H2A 0.950
C2 C3 1.354(4)
C3 H3A 0.950
C3 C4 1.408(4)
C4 C5 1.417(4)
C4 C9 1.431(4)
C5 H5A 0.950
C5 C6 1.344(5)
C6 H6A 0.950
C6 C7 1.397(4)
C7 H7A 0.950
C7 C8 1.368(4)
C8 H8A 0.950
C8 C9 1.417(4)
C9 C10 1.426(4)
C10 C11 1.485(4)
C11 C12 1.426(4)
C11 C20 1.375(4)
C12 C13 1.417(4)
C12 C17 1.419(4)
C13 H13A 0.950
C13 C14 1.369(4)
C14 H14A 0.950
C14 C15 1.396(4)
C15 H15A 0.950
C15 C16 1.351(4)
C16 H16A 0.950
C16 C17 1.426(4)
C17 C18 1.416(4)
C18 H18A 0.950
C18 C19 1.350(4)
C19 H19A 0.950
C19 C20 1.404(4)
C21 C22 1.421(3)
C21 C30 1.388(4)
C22 H22A 0.950
C22 C23 1.360(4)
C23 H23A 0.950
C23 C24 1.407(4)
C24 C25 1.421(4)
C24 C29 1.421(4)
C25 H25A 0.950
C25 C26 1.349(4)
C26 H26A 0.950
C26 C27 1.409(5)
C27 H27A 0.950
C27 C28 1.361(4)
C28 H28A 0.950
C28 C29 1.406(4)
C29 C30 1.429(4)
C30 C31 1.499(4)
C31 C32 1.408(4)
C31 C40 1.379(4)
C32 C33 1.412(4)
C32 C37 1.431(3)
C33 H33A 0.950
C33 C34 1.367(4)
C34 H34A 0.950
C34 C35 1.407(4)
C35 H35A 0.950
C35 C36 1.369(4)
C36 H36A 0.950
C36 C37 1.405(4)
C37 C38 1.419(4)
C38 H38A 0.950
C38 C39 1.370(4)
C39 H39A 0.950
C39 C40 1.408(4)
C41 H41A 0.980
C41 H41B 0.980
C41 H41C 0.980
C42 H42A 0.990
C42 H42B 0.990
C42 C44 1.402(5)
C43 H43A 0.990
C43 H43B 0.990
C43 C44 1.412(4)
C44 C45 1.501(4)
C45 H45A 0.980
C45 H45B 0.980
C45 H45C 0.980
C46 H46A 0.990
C46 H46B 0.990
C46 C47 1.382(9)
C47 H47A 0.980
C47 H47B 0.980
C47 H47C 0.980
C48 H48A 0.990
C48 H48B 0.990
C48 C49 1.407(6)
C49 H49A 0.980
C49 H49B 0.980
C49 H49C 0.980

loop_
_geom_torsion_atom_site_label_1
_geom_torsion_atom_site_label_2
_geom_torsion_atom_site_label_3
_geom_torsion_atom_site_label_4
_geom_torsion
Cl Pd P O1 -52.23(7)
Cl Pd P O2 -163.94(8)
Cl Pd P C21 67.90(12)
C42 Pd P O1 117.8(3)
C42 Pd P O2 6.1(3)
C42 Pd P C21 -122.1(3)
C43 Pd P O1 124.48(11)
C43 Pd P O2 12.77(11)
C43 Pd P C21 -115.39(14)
C44 Pd P O1 98.47(12)
C44 Pd P O2 -13.24(13)
C44 Pd P C21 -141.40(15)
Pd P O1 C1 -60.67(17)
O2 P O1 C1 55.54(18)
C21 P O1 C1 162.01(18)
Pd P O2 C20 155.17(17)
O1 P O2 C20 36.7(2)
C21 P O2 C20 -64.0(2)
P O1 C1 C2 102.4(2)
P O1 C1 C10 -79.2(3)
O1 C1 C2 C3 177.5(2)
C10 C1 C2 C3 -0.8(4)
C1 C2 C3 C4 2.8(4)
C2 C3 C4 C5 179.1(3)
C2 C3 C4 C9 -0.5(4)
C3 C4 C5 C6 -177.9(3)
C9 C4 C5 C6 1.7(4)
C4 C5 C6 C7 1.5(5)
C5 C6 C7 C8 -2.7(4)
C6 C7 C8 C9 0.6(4)
C7 C8 C9 C4 2.6(4)
C7 C8 C9 C10 -177.7(3)
C3 C4 C9 C8 176.0(2)
C3 C4 C9 C10 -3.8(4)
C5 C4 C9 C8 -3.7(4)
C5 C4 C9 C10 176.6(3)
O1 C1 C10 C9 178.2(2)
O1 C1 C10 C11 -2.2(4)
C2 C1 C10 C9 -3.5(4)
C2 C1 C10 C11 176.0(2)
C4 C9 C10 C1 5.6(4)
C4 C9 C10 C11 -173.8(2)
C8 C9 C10 C1 -174.1(2)
C8 C9 C10 C11 6.4(4)
C1 C10 C11 C12 -120.3(3)
C1 C10 C11 C20 53.8(4)
C9 C10 C11 C12 59.1(4)
C9 C10 C11 C20 -126.8(3)
C10 C11 C12 C13 0.8(4)
C10 C11 C12 C17 177.3(2)
C20 C11 C12 C13 -173.5(3)
C20 C11 C12 C17 3.1(4)
C11 C12 C13 C14 177.5(3)
C17 C12 C13 C14 0.9(4)
C12 C13 C14 C15 -0.1(4)
C13 C14 C15 C16 0.5(4)
C14 C15 C16 C17 -1.6(5)
C11 C12 C17 C16 -178.7(3)
C11 C12 C17 C18 0.5(4)
C13 C12 C17 C16 -2.0(4)
C13 C12 C17 C18 177.2(2)
C15 C16 C17 C12 2.4(5)
C15 C16 C17 C18 -176.8(3)
C12 C17 C18 C19 -2.9(4)
C16 C17 C18 C19 176.2(3)
C17 C18 C19 C20 1.6(4)
C10 C11 C20 O2 0.4(4)
C10 C11 C20 C19 -179.0(2)
C12 C11 C20 O2 174.8(2)
C12 C11 C20 C19 -4.6(4)
C18 C19 C20 O2 -177.1(2)
C18 C19 C20 C11 2.3(4)
P O2 C20 C11 -71.4(3)
P O2 C20 C19 108.0(2)
Pd P C21 C22 -158.65(17)
Pd P C21 C30 24.8(3)
O1 P C21 C22 -32.6(2)
O1 P C21 C30 150.9(2)
O2 P C21 C22 71.5(2)
O2 P C21 C30 -105.0(2)
P C21 C22 C23 -176.4(2)
C30 C21 C22 C23 0.2(4)
C21 C22 C23 C24 0.6(4)
C22 C23 C24 C25 -179.6(3)
C22 C23 C24 C29 0.0(4)
C23 C24 C25 C26 -179.9(3)
C29 C24 C25 C26 0.4(4)
C24 C25 C26 C27 0.9(5)
C25 C26 C27 C28 -0.8(5)
C26 C27 C28 C29 -0.5(5)
C27 C28 C29 C24 1.8(4)
C27 C28 C29 C30 -178.3(3)
C23 C24 C29 C28 178.6(2)
C23 C24 C29 C30 -1.3(4)
C25 C24 C29 C28 -1.7(4)
C25 C24 C29 C30 178.3(2)
P C21 C30 C29 174.9(2)
P C21 C30 C31 -7.8(4)
C22 C21 C30 C29 -1.6(4)
C22 C21 C30 C31 175.7(3)
C24 C29 C30 C21 2.1(4)
C24 C29 C30 C31 -175.3(2)
C28 C29 C30 C21 -177.8(3)
C28 C29 C30 C31 4.8(4)
C21 C30 C31 C32 81.1(3)
C21 C30 C31 C40 -98.9(3)
C29 C30 C31 C32 -101.6(3)
C29 C30 C31 C40 78.4(3)
C30 C31 C32 C33 2.0(4)
C30 C31 C32 C37 -177.3(2)
C40 C31 C32 C33 -178.0(2)
C40 C31 C32 C37 2.7(4)
C31 C32 C33 C34 -178.7(3)
C37 C32 C33 C34 0.6(4)
C32 C33 C34 C35 -0.2(4)
C33 C34 C35 C36 0.0(4)
C34 C35 C36 C37 -0.3(4)
C35 C36 C37 C32 0.8(4)
C35 C36 C37 C38 178.7(3)
C31 C32 C37 C36 178.4(2)
C31 C32 C37 C38 0.4(4)
C33 C32 C37 C36 -0.9(3)
C33 C32 C37 C38 -178.9(2)
C32 C37 C38 C39 -2.3(4)
C36 C37 C38 C39 179.7(3)
C37 C38 C39 C40 1.2(4)
C41 O3 C40 C31 170.1(3)
C41 O3 C40 C39 -9.6(4)
C30 C31 C40 O3 -3.6(4)
C30 C31 C40 C39 176.1(2)
C32 C31 C40 O3 176.4(2)
C32 C31 C40 C39 -3.9(4)
C38 C39 C40 O3 -178.3(2)
C38 C39 C40 C31 2.0(4)
Cl Pd C42 C44 144.65(16)
P Pd C42 C44 -25.4(4)
C43 Pd C42 C44 -32.59(17)
Cl Pd C43 C44 21.6(4)
P Pd C43 C44 -146.19(16)
C42 Pd C43 C44 31.83(17)
Pd C42 C44 C43 54.8(2)
Pd C42 C44 C45 -113.2(3)
Pd C43 C44 C42 -56.5(2)
Pd C43 C44 C45 111.5(3)
Cl Pd C44 C42 -45.57(19)
Cl Pd C44 C43 -172.91(14)
Cl Pd C44 C45 71.7(3)
P Pd C44 C42 171.47(14)
P Pd C44 C43 44.1(2)
P Pd C44 C45 -71.2(3)
C42 Pd C44 C43 -127.3(3)
C42 Pd C44 C45 117.3(3)
C43 Pd C44 C42 127.3(3)
C43 Pd C44 C45 -115.4(3)
C48 O4 C46 C47 -160.5(6)
C46 O4 C48 C49 -55.7(8)
